data_2001064
loop_
_publ_author_name
'McAuliffe, C. A.'
'Pritchard, R. G.'
'Garcia-Deibe, A.'
'Sousa, A.'
'Bermejo, M. R.'

_publ_section_title
;Diaqua-<i>N</i>,<i>N</i>'-trimethylenebis(5'-chlorosalicylideneaminato)manganese(III)
 perchlorate monohydrate: a Schiff-base complex linked into infinite spirals
 by hydrogen and \p bonds
;
_journal_issue 2
_journal_name_full 'Acta Crystallographica Section C'
_journal_page_first 364
_journal_page_last 366
_journal_paper_doi 10.1107/S0108270191009903
_journal_volume 48
_journal_year 1992
_chemical_formula_moiety 'C17 H18 Cl2 Mn1 N2 O4,Cl1 O4,H2 O1'
_chemical_formula_sum 'C17 H20 Cl3 Mn N2 O9'
_chemical_formula_weight 557.65
_symmetry_cell_setting orthorhombic
_symmetry_space_group_name_Hall 'P 2ac 2ab'
_symmetry_space_group_name_H-M 'P 21 21 21'
_cell_angle_alpha 90
_cell_angle_beta 90
_cell_angle_gamma 90
_cell_formula_units_Z 4
_cell_length_a 13.6500(10)
_cell_length_b 20.784(9)
_cell_length_c 7.773(2)
_cell_volume 2205.2(11)
_diffrn_radiation_type Mo
_diffrn_radiation_wavelength 0.71069
_exptl_absorpt_coefficient_mu 0.992
_exptl_crystal_density_diffrn 1.679
_exptl_crystal_F_000 1136
_cod_data_source_file al0491.cif
_cod_data_source_block al0491a
_cod_original_cell_volume 2205(2)
_cod_original_formula_sum 'C17 H20 Cl3 Mn1 N2 O9'
_cod_database_code 2001064

loop_
_atom_site_label
_atom_site_fract_x
_atom_site_fract_y
_atom_site_fract_z
Mn(1) .20140(10) .42446(7) .0248(2)
Cl(1) .7013(3) .3833(2) .3124(5)
Cl(2) -.2209(2) .6019(2) .3131(5)
Cl(3) -.0677(2) .2917(2) -.5285(5)
O(1) .3248(4) .4660(3) .0230(10)
O(2) .1491(5) .5074(3) .0250(10)
O(3) .2005(6) .4168(4) -.2614(8)
O(4) .1932(6) .4218(4) .3081(8)
O(5) -.0978(8) .2684(7) -.6900(10)
O(6) -.1383(8) .2734(5) -.4040(10)
O(7) -.0545(8) .3567(4) -.541(2)
O(8) .0230(6) .2592(4) -.486(2)
O(9) .2109(7) .3139(4) -.4830(10)
N(2) .2704(6) .3381(4) .0380(10)
N(6) .0632(6) .3866(4) .0230(10)
C(1) .3567(8) .3323(5) .0960(10)
C(3) .2202(9) .2776(4) -.011(2)
C(4) .1160(10) .2733(5) .052(2)
C(5) .0469(8) .3189(5) -.032(2)
C(7) -.0112(7) .4178(5) .0770(10)
C(8) .4255(7) .3824(5) .1350(10)
C(9) .4105(8) .4458(5) .0910(10)
C(10) .4864(8) .4906(5) .110(2)
C(11) .5757(9) .4708(7) .176(2)
C(12) .5890(10) .4082(6) .2280(10)
C(13) .5170(10) .3639(5) .205(2)
C(14) -.0128(8) .4851(5) .1230(10)
C(15) .0655(8) .5268(5) .0910(10)
C(16) .0506(8) .5924(6) .1280(10)
C(17) -.0360(10) .6151(6) .194(2)
C(18) -.1100(9) .5719(7) .2290(10)
C(19) -.1000(10) .5087(6) .193(2)
H(1) .3779 .2899 .1184
H(3A) .2552 .2423 .0381
H(3B) .2199 .2739 -.1318
H(3C) .2173 .3740 -.2928
H(3D) .2464 .4460 -.3072
H(4A) .0932 .2309 .0307
H(4B) .1156 .2817 .1713
H(4C) .2513 .4038 .3533
H(4D) .1856 .4648 .3508
H(5A) -.0175 .3065 -.0033
H(5B) .0560 .3159 -.1533
H(7) -.0705 .3950 .0881
H(9A) .230(10) .295(6) -.55(2)
H(9B) .165(8) .296(6) -.47(2)
H(10) .4766 .5346 .0781
H(11) .6288 .5001 .1871
H(13) .5266 .3203 .2375
H(16) .1021 .6216 .1032
H(17) -.0442 .6599 .2165
H(19) -.1536 .4802 .2138

loop_
_geom_bond_atom_site_label_1
_geom_bond_atom_site_label_2
_geom_bond_distance
Mn(1) O(1) 1.894(6)
Mn(1) O(2) 1.866(6)
Mn(1) O(3) 2.230(6)
Mn(1) O(4) 2.206(7)
Mn(1) N(2) 2.029(8)
Mn(1) N(6) 2.044(8)
Cl(1) C(12) 1.750(10)
Cl(2) C(18) 1.760(10)
Cl(3) O(5) 1.410(10)
Cl(3) O(6) 1.420(10)
Cl(3) O(7) 1.367(9)
Cl(3) O(8) 1.448(9)
O(1) C(9) 1.350(10)
O(2) C(15) 1.320(10)
N(2) C(1) 1.270(10)
N(2) C(3) 1.480(10)
N(6) C(5) 1.490(10)
N(6) C(7) 1.270(10)
C(1) C(8) 1.440(10)
C(3) C(4) 1.50(2)
C(4) C(5) 1.49(2)
C(7) C(14) 1.450(10)
C(8) C(9) 1.380(10)
C(8) C(13) 1.410(10)
C(9) C(10) 1.400(10)
C(10) C(11) 1.39(2)
C(11) C(12) 1.37(2)
C(12) C(13) 1.36(2)
C(14) C(15) 1.400(10)
C(14) C(19) 1.40(2)
C(15) C(16) 1.410(10)
C(16) C(17) 1.370(10)
C(17) C(18) 1.38(2)
C(18) C(19) 1.35(2)
